data_4085969
loop_
_publ_author_name
'Krogman, Jeremy P.'
'Foxman, Bruce M.'
'Thomas, Christine M.'

_publ_section_title
;
 Formation and Subsequent Reactivity of a N2-Stabilized Cobalt--Hydride
 Complex
;
_journal_issue 13
_journal_name_full Organometallics
_journal_page_first 3159
_journal_paper_doi 10.1021/acs.organomet.5b00182
_journal_volume 34
_journal_year 2015
_chemical_formula_moiety 'C78.50 H115 Co1 N3 O1 P3 Si1 Zr1'
_chemical_formula_sum 'C78.5 H115 Co N3 O P3 Si Zr'
_chemical_formula_weight 1387.96
_space_group_IT_number 14
_symmetry_cell_setting monoclinic
_symmetry_space_group_name_Hall '-P 2ybc'
_symmetry_space_group_name_H-M 'P 1 21/c 1'
_atom_sites_solution_hydrogens difmap
_atom_sites_solution_primary direct
_audit_creation_date 2014-02-24
_audit_creation_method CRYSTALS_ver_14.52
_cell_angle_alpha 90
_cell_angle_beta 107.828(2)
_cell_angle_gamma 90
_cell_formula_units_Z 4
_cell_length_a 20.2235(10)
_cell_length_b 15.4327(9)
_cell_length_c 24.6421(14)
_cell_measurement_reflns_used 9378
_cell_measurement_temperature 120
_cell_measurement_theta_max 30
_cell_measurement_theta_min 3
_cell_volume 7321.6(7)
_computing_cell_refinement 'Apex2 (Bruker AXS, 2006)'
_computing_data_collection 'Apex2 (Bruker AXS, 2006)'
_computing_data_reduction 'Apex2 (Bruker AXS, 2006)'
_computing_molecular_graphics 'CAMERON (Watkin et al., 1996)'
_computing_publication_material 'CRYSTALS (Betteridge et al., 2003)'
_computing_structure_refinement 'CRYSTALS (Betteridge et al., 2003)'
_computing_structure_solution 'SIR92 (Altomare et al., 1994)'
_diffrn_ambient_temperature 120
_diffrn_measured_fraction_theta_full 0.996
_diffrn_measured_fraction_theta_max 0.996
_diffrn_measurement_device Area
_diffrn_measurement_device_type 'Bruker Kappa Apex2'
_diffrn_measurement_method '\f & \w scans'
_diffrn_radiation_monochromator graphite
_diffrn_radiation_type 'Mo K\a'
_diffrn_radiation_wavelength 0.71073
_diffrn_reflns_av_R_equivalents 0.033
_diffrn_reflns_limit_h_max 28
_diffrn_reflns_limit_h_min -28
_diffrn_reflns_limit_k_max 21
_diffrn_reflns_limit_k_min -21
_diffrn_reflns_limit_l_max 34
_diffrn_reflns_limit_l_min -34
_diffrn_reflns_number 112665
_diffrn_reflns_theta_full 30.009
_diffrn_reflns_theta_max 30.009
_diffrn_reflns_theta_min 1.735
_diffrn_standards_number 0
_exptl_absorpt_coefficient_mu 0.496
_exptl_absorpt_correction_T_max 0.89
_exptl_absorpt_correction_T_min 0.85
_exptl_absorpt_correction_type numerical
_exptl_absorpt_process_details
; 
 Analytical Absorption (De Meulenaer & Tompa, 1965) 
;
_exptl_crystal_colour red
_exptl_crystal_density_diffrn 1.259
_exptl_crystal_density_method 'not measured'
_exptl_crystal_description prism
_exptl_crystal_F_000 2964
_exptl_crystal_size_max 0.730
_exptl_crystal_size_mid 0.330
_exptl_crystal_size_min 0.230
_refine_diff_density_max 1.75
_refine_diff_density_min -0.74
_refine_ls_extinction_method None
_refine_ls_goodness_of_fit_ref 1.0207
_refine_ls_hydrogen_treatment mixed
_refine_ls_matrix_type full
_refine_ls_number_parameters 819
_refine_ls_number_reflns 21306
_refine_ls_number_restraints 3
_refine_ls_R_factor_all 0.0423
_refine_ls_R_factor_gt 0.0342
_refine_ls_shift/su_max 0.0040528
_refine_ls_shift/su_mean 0.0001102
_refine_ls_structure_factor_coef Fsqd
_refine_ls_weighting_details
;
 Method= Modified Sheldrick 
 w=1/[\s^2^(F^2^) + ( 0.04P)^2^ + 8.10P] 
 ,where P=(max(Fo^2^,0) + 2Fc^2^)/3 
;
_refine_ls_weighting_scheme calc
_refine_ls_wR_factor_all 0.0953
_refine_ls_wR_factor_gt 0.0867
_refine_ls_wR_factor_ref 0.0953
_reflns_limit_h_max 27
_reflns_limit_h_min -28
_reflns_limit_k_max 21
_reflns_limit_k_min 0
_reflns_limit_l_max 34
_reflns_limit_l_min 0
_reflns_number_gt 17945
_reflns_number_total 21306
_reflns_threshold_expression I>2.0\s(I)
_oxford_diffrn_Wilson_B_factor 0.00
_oxford_diffrn_Wilson_scale 0.00
_oxford_refine_ls_r_factor_ref 0.0423
_oxford_refine_ls_scale 0.080754(9)
_oxford_reflns_number_all 21306
_oxford_reflns_threshold_expression_ref I>-10.0\s(I)
_oxford_structure_analysis_title 'JK_789_0m in P2(1)/c'
_cod_data_source_file om5b00182_si_002.cif
_cod_data_source_block 10
_cod_depositor_comments 'Adding full bibliography for 4085963--4085969.cif.'
_cod_original_cell_volume 7321.6(4)
_cod_original_sg_symbol_H-M 'P 1 21/c 1 '
_cod_original_formula_sum 'C78.50 H115 Co1 N3 O1 P3 Si1 Zr1'
_cod_database_code 4085969

loop_
_symmetry_equiv_pos_as_xyz
x,y,z
-x,-y,-z
-x,y+1/2,-z+1/2
x,-y+1/2,z+1/2

loop_
_atom_site_label
_atom_site_type_symbol
_atom_site_fract_x
_atom_site_fract_y
_atom_site_fract_z
_atom_site_U_iso_or_equiv
_atom_site_occupancy
_atom_site_adp_type
_atom_site_refinement_flags_posn
Zr1 Zr 0.743740(7) 0.678468(9) 0.804709(6) 0.0108 1.0000 Uani .
Co1 Co 0.684409(10) 0.793778(14) 0.833573(9) 0.0122 1.0000 Uani .
P1 P 0.602821(19) 0.72699(3) 0.764839(17) 0.0131 1.0000 Uani .
P2 P 0.71574(2) 0.71445(3) 0.912333(17) 0.0146 1.0000 Uani .
P3 P 0.78058(2) 0.87976(3) 0.766109(18) 0.0148 1.0000 Uani .
Si1 Si 0.82704(2) 0.48301(3) 0.769920(18) 0.0127 1.0000 Uani .
O1 O 0.79202(5) 0.57223(7) 0.78337(5) 0.0141 1.0000 Uani .
N1 N 0.64823(6) 0.65511(9) 0.73926(5) 0.0134 1.0000 Uani .
N2 N 0.74815(7) 0.62683(9) 0.88831(6) 0.0146 1.0000 Uani .
N3 N 0.81104(7) 0.78081(9) 0.78085(6) 0.0144 1.0000 Uani .
C1 C 0.62511(7) 0.59338(10) 0.69442(7) 0.0140 1.0000 Uani .
C2 C 0.61636(8) 0.61528(11) 0.63718(7) 0.0164 1.0000 Uani .
C3 C 0.59173(8) 0.55307(12) 0.59459(7) 0.0199 1.0000 Uani .
C4 C 0.57714(8) 0.46884(12) 0.60674(8) 0.0216 1.0000 Uani .
C5 C 0.59042(8) 0.44634(11) 0.66371(7) 0.0191 1.0000 Uani .
C6 C 0.61447(7) 0.50641(10) 0.70744(7) 0.0151 1.0000 Uani .
C7 C 0.63583(9) 0.70252(12) 0.61956(7) 0.0222 1.0000 Uani .
C8 C 0.54829(13) 0.40388(15) 0.55993(9) 0.0376 1.0000 Uani .
C9 C 0.62906(8) 0.47782(11) 0.76826(7) 0.0169 1.0000 Uani .
C10 C 0.53506(8) 0.66913(11) 0.78767(7) 0.0175 1.0000 Uani .
C11 C 0.48299(8) 0.61045(11) 0.74519(8) 0.0216 1.0000 Uani .
C12 C 0.49509(9) 0.73237(13) 0.81401(9) 0.0268 1.0000 Uani .
C13 C 0.55538(8) 0.79983(11) 0.70534(7) 0.0175 1.0000 Uani .
C14 C 0.49580(9) 0.76059(12) 0.65704(8) 0.0252 1.0000 Uani .
C15 C 0.53040(9) 0.88369(11) 0.72558(8) 0.0234 1.0000 Uani .
C16 C 0.78057(8) 0.55180(10) 0.91944(7) 0.0160 1.0000 Uani .
C17 C 0.74193(9) 0.48320(11) 0.93218(7) 0.0188 1.0000 Uani .
C18 C 0.77678(10) 0.41245(12) 0.96410(8) 0.0234 1.0000 Uani .
C19 C 0.84823(10) 0.40487(12) 0.98104(8) 0.0250 1.0000 Uani .
C20 C 0.88557(9) 0.47054(12) 0.96555(7) 0.0225 1.0000 Uani .
C21 C 0.85371(8) 0.54347(11) 0.93545(7) 0.0174 1.0000 Uani .
C22 C 0.66393(9) 0.47793(12) 0.90969(8) 0.0229 1.0000 Uani .
C23 C 0.88468(12) 0.32568(14) 1.01241(10) 0.0368 1.0000 Uani .
C24 C 0.89787(9) 0.61238(12) 0.92129(7) 0.0211 1.0000 Uani .
C25 C 0.64719(9) 0.68449(12) 0.94570(7) 0.0207 1.0000 Uani .
C26 C 0.66977(11) 0.63426(13) 1.00203(8) 0.0282 1.0000 Uani .
C27 C 0.60519(10) 0.76459(13) 0.95272(9) 0.0280 1.0000 Uani .
C28 C 0.78747(9) 0.76160(11) 0.97226(7) 0.0199 1.0000 Uani .
C29 C 0.82879(10) 0.70161(13) 1.02067(7) 0.0252 1.0000 Uani .
C30 C 0.76525(11) 0.84112(13) 0.99965(8) 0.0283 1.0000 Uani .
C31 C 0.87839(8) 0.76071(10) 0.77448(7) 0.0154 1.0000 Uani .
C32 C 0.88346(8) 0.72748(11) 0.72270(7) 0.0181 1.0000 Uani .
C33 C 0.94908(9) 0.71650(11) 0.71602(8) 0.0229 1.0000 Uani .
C34 C 1.00974(9) 0.73428(11) 0.75961(9) 0.0238 1.0000 Uani .
C35 C 1.00381(8) 0.76032(11) 0.81173(8) 0.0216 1.0000 Uani .
C36 C 0.93931(8) 0.77353(11) 0.82033(7) 0.0183 1.0000 Uani .
C37 C 0.82087(9) 0.70228(12) 0.67422(7) 0.0215 1.0000 Uani .
C38 C 1.07988(10) 0.72333(14) 0.75111(11) 0.0334 1.0000 Uani .
C39 C 0.93897(9) 0.80503(12) 0.87802(8) 0.0219 1.0000 Uani .
C40 C 0.74216(9) 0.89956(12) 0.68890(7) 0.0202 1.0000 Uani .
C41 C 0.79552(10) 0.92487(13) 0.65897(8) 0.0256 1.0000 Uani .
C42 C 0.68114(10) 0.96327(13) 0.67213(8) 0.0270 1.0000 Uani .
C43 C 0.84573(8) 0.96544(11) 0.79605(8) 0.0194 1.0000 Uani .
C44 C 0.80992(10) 1.05438(12) 0.79086(9) 0.0260 1.0000 Uani .
C45 C 0.91109(9) 0.97353(12) 0.77680(9) 0.0243 1.0000 Uani .
C46 C 0.71487(8) 0.89458(10) 0.79869(7) 0.0154 1.0000 Uani .
C47 C 0.73755(8) 0.90175(10) 0.86066(7) 0.0159 1.0000 Uani .
C48 C 0.70451(8) 0.97062(10) 0.88559(7) 0.0164 1.0000 Uani .
C49 C 0.63260(9) 0.97457(11) 0.87516(7) 0.0204 1.0000 Uani .
C50 C 0.60213(10) 1.04030(13) 0.89772(8) 0.0263 1.0000 Uani .
C51 C 0.64298(11) 1.10440(13) 0.93103(8) 0.0293 1.0000 Uani .
C52 C 0.71422(11) 1.10215(12) 0.94177(8) 0.0276 1.0000 Uani .
C53 C 0.74471(9) 1.03587(12) 0.91948(7) 0.0222 1.0000 Uani .
C54 C 0.83010(8) 0.47923(10) 0.69455(7) 0.0150 1.0000 Uani .
C55 C 0.89120(8) 0.46097(12) 0.68183(7) 0.0200 1.0000 Uani .
C56 C 0.89196(9) 0.45304(13) 0.62574(8) 0.0254 1.0000 Uani .
C57 C 0.83112(10) 0.46206(13) 0.58116(8) 0.0251 1.0000 Uani .
C58 C 0.76932(9) 0.48021(12) 0.59244(7) 0.0227 1.0000 Uani .
C59 C 0.76904(8) 0.48885(11) 0.64844(7) 0.0183 1.0000 Uani .
C60 C 0.77850(8) 0.38253(10) 0.77920(7) 0.0161 1.0000 Uani .
C61 C 0.74277(8) 0.32905(11) 0.73370(8) 0.0201 1.0000 Uani .
C62 C 0.70692(9) 0.25566(12) 0.74234(9) 0.0254 1.0000 Uani .
C63 C 0.70643(9) 0.23357(12) 0.79653(9) 0.0270 1.0000 Uani .
C64 C 0.74201(9) 0.28481(12) 0.84248(9) 0.0251 1.0000 Uani .
C65 C 0.77746(9) 0.35819(11) 0.83376(8) 0.0203 1.0000 Uani .
C66 C 0.91907(8) 0.47283(11) 0.81770(7) 0.0157 1.0000 Uani .
C67 C 0.96559(8) 0.54003(11) 0.81824(7) 0.0191 1.0000 Uani .
C68 C 1.03444(8) 0.53667(13) 0.85273(8) 0.0229 1.0000 Uani .
C69 C 1.05808(9) 0.46591(14) 0.88760(8) 0.0259 1.0000 Uani .
C70 C 1.01330(9) 0.39841(14) 0.88749(9) 0.0300 1.0000 Uani .
C71 C 0.94446(9) 0.40139(12) 0.85262(8) 0.0229 1.0000 Uani .
C72 C 0.77440(19) 0.2057(4) 0.61165(15) 0.0883 1.0000 Uani .
C73 C 0.70834(18) 0.2319(2) 0.57011(14) 0.0631 1.0000 Uani .
C74 C 0.65498(16) 0.1539(2) 0.55729(13) 0.0617 1.0000 Uani .
C75 C 0.59171(18) 0.1739(2) 0.50885(15) 0.0623 1.0000 Uani .
C76 C 0.5354(2) 0.1023(3) 0.5004(2) 0.0833 1.0000 Uani .
C77 C 0.0124(4) 0.6364(4) 0.5608(3) 0.1532 1.0000 Uani .
C78 C 0.0378(4) 0.5648(7) 0.5388(4) 0.0820 0.5000 Uani .
C79 C 0.000000(10) 0.500000(10) 0.500000(10) 0.1055 1.0000 Uani S
C80 C 0.0226(4) 0.4274(6) 0.4779(3) 0.0704 0.5000 Uani .
H31 H 0.5871 0.5687 0.5574 0.0240 1.0000 Uiso R
H51 H 0.5837 0.3888 0.6736 0.0231 1.0000 Uiso R
H71 H 0.6661 0.6953 0.5966 0.0332 1.0000 Uiso R
H72 H 0.5954 0.7347 0.5980 0.0340 1.0000 Uiso R
H73 H 0.6607 0.7348 0.6527 0.0330 1.0000 Uiso R
H81 H 0.5681 0.4112 0.5308 0.0565 1.0000 Uiso R
H82 H 0.4998 0.4129 0.5440 0.0559 1.0000 Uiso R
H83 H 0.5547 0.3472 0.5740 0.0564 1.0000 Uiso R
H91 H 0.5936 0.4981 0.7846 0.0245 1.0000 Uiso R
H92 H 0.6306 0.4164 0.7709 0.0252 1.0000 Uiso R
H93 H 0.6731 0.4991 0.7914 0.0242 1.0000 Uiso R
H101 H 0.5636 0.6310 0.8176 0.0219 1.0000 Uiso R
H111 H 0.4489 0.6443 0.7181 0.0311 1.0000 Uiso R
H112 H 0.5046 0.5726 0.7256 0.0320 1.0000 Uiso R
H113 H 0.4585 0.5772 0.7645 0.0324 1.0000 Uiso R
H121 H 0.4770 0.7019 0.8407 0.0396 1.0000 Uiso R
H122 H 0.5242 0.7783 0.8349 0.0392 1.0000 Uiso R
H123 H 0.4575 0.7587 0.7842 0.0393 1.0000 Uiso R
H131 H 0.5912 0.8157 0.6881 0.0204 1.0000 Uiso R
H141 H 0.4872 0.7962 0.6238 0.0374 1.0000 Uiso R
H142 H 0.5071 0.7038 0.6469 0.0374 1.0000 Uiso R
H143 H 0.4537 0.7574 0.6679 0.0376 1.0000 Uiso R
H151 H 0.5138 0.9227 0.6943 0.0349 1.0000 Uiso R
H152 H 0.4934 0.8721 0.7406 0.0348 1.0000 Uiso R
H153 H 0.5671 0.9124 0.7531 0.0341 1.0000 Uiso R
H181 H 0.7505 0.3688 0.9731 0.0286 1.0000 Uiso R
H201 H 0.9341 0.4662 0.9760 0.0266 1.0000 Uiso R
H221 H 0.6447 0.5259 0.8831 0.0332 1.0000 Uiso R
H222 H 0.6436 0.4780 0.9403 0.0341 1.0000 Uiso R
H223 H 0.6507 0.4235 0.8888 0.0331 1.0000 Uiso R
H231 H 0.9178 0.3431 1.0478 0.0563 1.0000 Uiso R
H232 H 0.8532 0.2849 1.0193 0.0559 1.0000 Uiso R
H233 H 0.9105 0.2994 0.9898 0.0557 1.0000 Uiso R
H241 H 0.8848 0.6239 0.8815 0.0317 1.0000 Uiso R
H242 H 0.9451 0.5961 0.9322 0.0322 1.0000 Uiso R
H243 H 0.8928 0.6669 0.9391 0.0324 1.0000 Uiso R
H251 H 0.6160 0.6469 0.9169 0.0248 1.0000 Uiso R
H261 H 0.6303 0.6078 1.0107 0.0418 1.0000 Uiso R
H262 H 0.7033 0.5902 1.0020 0.0412 1.0000 Uiso R
H263 H 0.6920 0.6725 1.0334 0.0414 1.0000 Uiso R
H271 H 0.6309 0.7969 0.9860 0.0415 1.0000 Uiso R
H272 H 0.5610 0.7462 0.9574 0.0417 1.0000 Uiso R
H273 H 0.5956 0.8020 0.9197 0.0417 1.0000 Uiso R
H281 H 0.8193 0.7816 0.9528 0.0231 1.0000 Uiso R
H291 H 0.8406 0.6473 1.0069 0.0378 1.0000 Uiso R
H292 H 0.8040 0.6919 1.0471 0.0383 1.0000 Uiso R
H293 H 0.8720 0.7295 1.0402 0.0382 1.0000 Uiso R
H301 H 0.7326 0.8771 0.9721 0.0419 1.0000 Uiso R
H302 H 0.7446 0.8230 1.0289 0.0409 1.0000 Uiso R
H303 H 0.8052 0.8755 1.0183 0.0417 1.0000 Uiso R
H331 H 0.9516 0.6955 0.6812 0.0272 1.0000 Uiso R
H351 H 1.0440 0.7692 0.8424 0.0267 1.0000 Uiso R
H371 H 0.8010 0.7508 0.6518 0.0320 1.0000 Uiso R
H372 H 0.8339 0.6624 0.6509 0.0324 1.0000 Uiso R
H373 H 0.7864 0.6758 0.6879 0.0317 1.0000 Uiso R
H381 H 1.1061 0.7752 0.7618 0.0502 1.0000 Uiso R
H382 H 1.0752 0.7093 0.7128 0.0507 1.0000 Uiso R
H383 H 1.1047 0.6781 0.7753 0.0501 1.0000 Uiso R
H391 H 0.9533 0.8657 0.8834 0.0331 1.0000 Uiso R
H392 H 0.8937 0.7998 0.8833 0.0320 1.0000 Uiso R
H393 H 0.9710 0.7718 0.9082 0.0328 1.0000 Uiso R
H401 H 0.7240 0.8425 0.6753 0.0242 1.0000 Uiso R
H411 H 0.7744 0.9172 0.6184 0.0380 1.0000 Uiso R
H412 H 0.8371 0.8905 0.6714 0.0365 1.0000 Uiso R
H413 H 0.8092 0.9843 0.6665 0.0368 1.0000 Uiso R
H421 H 0.6632 0.9657 0.6314 0.0414 1.0000 Uiso R
H422 H 0.6964 1.0213 0.6857 0.0402 1.0000 Uiso R
H423 H 0.6441 0.9455 0.6871 0.0402 1.0000 Uiso R
H431 H 0.8606 0.9519 0.8368 0.0224 1.0000 Uiso R
H441 H 0.7699 1.0513 0.8037 0.0383 1.0000 Uiso R
H442 H 0.8422 1.0982 0.8130 0.0387 1.0000 Uiso R
H443 H 0.7955 1.0743 0.7522 0.0384 1.0000 Uiso R
H451 H 0.9447 1.0064 0.8039 0.0359 1.0000 Uiso R
H452 H 0.9001 1.0039 0.7408 0.0358 1.0000 Uiso R
H453 H 0.9305 0.9184 0.7719 0.0352 1.0000 Uiso R
H461 H 0.6796(11) 0.9363(15) 0.7778(9) 0.023(5) 1.0000 Uiso .
H471 H 0.7874(12) 0.8942(16) 0.8811(10) 0.030(6) 1.0000 Uiso .
H491 H 0.6056 0.9321 0.8521 0.0240 1.0000 Uiso R
H501 H 0.5537 1.0417 0.8902 0.0322 1.0000 Uiso R
H511 H 0.6234 1.1489 0.9473 0.0353 1.0000 Uiso R
H521 H 0.7419 1.1464 0.9638 0.0335 1.0000 Uiso R
H531 H 0.7930 1.0346 0.9269 0.0269 1.0000 Uiso R
H551 H 0.9325 0.4531 0.7117 0.0238 1.0000 Uiso R
H561 H 0.9346 0.4402 0.6181 0.0302 1.0000 Uiso R
H571 H 0.8315 0.4565 0.5432 0.0304 1.0000 Uiso R
H581 H 0.7280 0.4840 0.5622 0.0270 1.0000 Uiso R
H591 H 0.7267 0.5013 0.6551 0.0222 1.0000 Uiso R
H611 H 0.7422 0.3422 0.6963 0.0245 1.0000 Uiso R
H621 H 0.6829 0.2214 0.7111 0.0304 1.0000 Uiso R
H631 H 0.6822 0.1853 0.8014 0.0317 1.0000 Uiso R
H641 H 0.7423 0.2698 0.8793 0.0306 1.0000 Uiso R
H651 H 0.8015 0.3917 0.8657 0.0237 1.0000 Uiso R
H671 H 0.9505 0.5887 0.7955 0.0236 1.0000 Uiso R
H681 H 1.0641 0.5828 0.8520 0.0285 1.0000 Uiso R
H691 H 1.1041 0.4640 0.9100 0.0311 1.0000 Uiso R
H701 H 1.0291 0.3486 0.9099 0.0353 1.0000 Uiso R
H711 H 0.9150 0.3553 0.8524 0.0268 1.0000 Uiso R
H721 H 0.8057 0.2533 0.6188 0.1046 1.0000 Uiso R
H722 H 0.7665 0.1886 0.6462 0.1046 1.0000 Uiso R
H723 H 0.7937 0.1586 0.5968 0.1046 1.0000 Uiso R
H731 H 0.6852 0.2838 0.5786 0.0683 1.0000 Uiso R
H732 H 0.7180 0.2482 0.5343 0.0766 1.0000 Uiso R
H741 H 0.6866 0.1013 0.5570 0.0697 1.0000 Uiso R
H742 H 0.6397 0.1459 0.5904 0.0750 1.0000 Uiso R
H751 H 0.6076 0.1772 0.4722 0.0760 1.0000 Uiso R
H752 H 0.5733 0.2332 0.5177 0.0750 1.0000 Uiso R
H761 H 0.4960 0.1173 0.4693 0.0991 1.0000 Uiso R
H762 H 0.5221 0.0974 0.5341 0.0991 1.0000 Uiso R
H763 H 0.5536 0.0485 0.4928 0.0991 1.0000 Uiso R
H771 H 0.0496 0.6683 0.5858 0.1853 0.5000 Uiso R
H772 H -0.0180 0.6171 0.5810 0.1853 0.5000 Uiso R
H773 H -0.0125 0.6725 0.5301 0.1853 0.5000 Uiso R
H774 H -0.0203 0.6771 0.5661 0.1853 0.5000 Uiso R
H775 H 0.0358 0.6091 0.5956 0.1853 0.5000 Uiso R
H776 H 0.0443 0.6641 0.5454 0.1853 0.5000 Uiso R
H781 H -0.0638 0.4059 0.4835 0.1237 0.5000 Uiso R
H782 H -0.0580 0.4681 0.4273 0.1238 0.5000 Uiso R
H791 H 0.0335 0.5221 0.4827 0.1580 0.5000 Uiso R
H792 H 0.0309 0.4693 0.5320 0.1580 0.5000 Uiso R
H801 H 0.0411 0.3933 0.5115 0.1051 0.5000 Uiso R
H802 H 0.0493 0.4536 0.4559 0.1051 0.5000 Uiso R

loop_
_atom_site_aniso_label
_atom_site_aniso_U_11
_atom_site_aniso_U_22
_atom_site_aniso_U_33
_atom_site_aniso_U_23
_atom_site_aniso_U_13
_atom_site_aniso_U_12
Zr1 0.00943(6) 0.01154(7) 0.01154(6) 0.00084(5) 0.00350(5) 0.00095(5)
Co1 0.01106(9) 0.01285(9) 0.01284(9) 0.00047(7) 0.00392(7) 0.00151(7)
P1 0.01005(15) 0.01329(17) 0.01536(17) 0.00050(13) 0.00316(13) 0.00172(13)
P2 0.01593(17) 0.01554(18) 0.01287(17) 0.00124(14) 0.00513(14) 0.00343(14)
P3 0.01469(17) 0.01342(17) 0.01810(18) 0.00070(14) 0.00760(14) 0.00025(13)
Si1 0.01090(17) 0.01284(18) 0.01436(18) -0.00003(15) 0.00381(14) 0.00192(14)
O1 0.0123(5) 0.0141(5) 0.0157(5) 0.0004(4) 0.0041(4) 0.0020(4)
N1 0.0116(5) 0.0142(6) 0.0138(6) -0.0006(5) 0.0032(4) 0.0006(4)
N2 0.0168(6) 0.0145(6) 0.0136(6) 0.0019(5) 0.0062(5) 0.0029(5)
N3 0.0125(5) 0.0139(6) 0.0191(6) 0.0006(5) 0.0084(5) -0.0001(4)
C1 0.0096(6) 0.0153(7) 0.0164(7) -0.0012(5) 0.0028(5) 0.0005(5)
C2 0.0132(6) 0.0195(7) 0.0158(7) 0.0000(6) 0.0033(5) 0.0003(5)
C3 0.0169(7) 0.0263(8) 0.0150(7) -0.0028(6) 0.0026(6) -0.0004(6)
C4 0.0170(7) 0.0238(8) 0.0223(8) -0.0081(6) 0.0036(6) -0.0038(6)
C5 0.0153(7) 0.0169(7) 0.0255(8) -0.0035(6) 0.0068(6) -0.0019(5)
C6 0.0105(6) 0.0163(7) 0.0189(7) 0.0001(6) 0.0050(5) 0.0002(5)
C7 0.0259(8) 0.0231(8) 0.0178(7) 0.0025(6) 0.0068(6) -0.0027(6)
C8 0.0471(12) 0.0332(11) 0.0289(10) -0.0136(9) 0.0061(9) -0.0122(9)
C9 0.0139(6) 0.0163(7) 0.0208(7) 0.0030(6) 0.0056(6) 0.0007(5)
C10 0.0125(6) 0.0186(7) 0.0226(8) 0.0016(6) 0.0073(6) 0.0018(5)
C11 0.0134(7) 0.0197(8) 0.0313(9) -0.0008(7) 0.0064(6) -0.0007(6)
C12 0.0210(8) 0.0286(9) 0.0355(10) -0.0068(8) 0.0159(7) 0.0001(7)
C13 0.0145(7) 0.0167(7) 0.0192(7) 0.0016(6) 0.0021(6) 0.0021(5)
C14 0.0206(8) 0.0238(8) 0.0243(8) 0.0018(7) -0.0036(6) 0.0015(6)
C15 0.0195(7) 0.0187(8) 0.0296(9) 0.0022(7) 0.0040(7) 0.0064(6)
C16 0.0190(7) 0.0161(7) 0.0134(6) 0.0022(5) 0.0054(5) 0.0039(5)
C17 0.0220(7) 0.0184(7) 0.0171(7) 0.0026(6) 0.0076(6) 0.0029(6)
C18 0.0329(9) 0.0172(8) 0.0212(8) 0.0052(6) 0.0101(7) 0.0021(7)
C19 0.0337(9) 0.0205(8) 0.0187(8) 0.0045(6) 0.0047(7) 0.0093(7)
C20 0.0217(8) 0.0247(8) 0.0183(7) 0.0008(6) 0.0019(6) 0.0076(6)
C21 0.0185(7) 0.0197(7) 0.0135(7) -0.0006(6) 0.0041(5) 0.0037(6)
C22 0.0231(8) 0.0230(8) 0.0247(8) 0.0047(7) 0.0105(7) -0.0007(6)
C23 0.0444(12) 0.0280(10) 0.0347(11) 0.0123(8) 0.0070(9) 0.0153(9)
C24 0.0174(7) 0.0259(8) 0.0201(8) -0.0012(6) 0.0060(6) 0.0002(6)
C25 0.0223(8) 0.0242(8) 0.0190(7) 0.0042(6) 0.0115(6) 0.0057(6)
C26 0.0357(10) 0.0296(10) 0.0238(9) 0.0073(7) 0.0157(8) 0.0071(8)
C27 0.0295(9) 0.0313(10) 0.0282(9) 0.0053(8) 0.0163(7) 0.0113(8)
C28 0.0230(8) 0.0217(8) 0.0132(7) -0.0011(6) 0.0030(6) 0.0032(6)
C29 0.0288(9) 0.0280(9) 0.0154(7) 0.0008(7) 0.0018(6) 0.0086(7)
C30 0.0398(10) 0.0239(9) 0.0185(8) -0.0023(7) 0.0050(7) 0.0073(8)
C31 0.0132(6) 0.0127(7) 0.0228(7) 0.0014(6) 0.0091(6) 0.0003(5)
C32 0.0198(7) 0.0154(7) 0.0222(8) 0.0007(6) 0.0110(6) 0.0008(6)
C33 0.0259(8) 0.0191(8) 0.0304(9) 0.0017(7) 0.0187(7) 0.0020(6)
C34 0.0187(7) 0.0170(8) 0.0416(10) 0.0031(7) 0.0181(7) 0.0017(6)
C35 0.0139(7) 0.0160(7) 0.0352(9) 0.0013(7) 0.0078(6) -0.0009(6)
C36 0.0160(7) 0.0147(7) 0.0256(8) 0.0006(6) 0.0085(6) -0.0011(5)
C37 0.0254(8) 0.0201(8) 0.0209(8) -0.0018(6) 0.0099(6) -0.0004(6)
C38 0.0226(8) 0.0290(10) 0.0571(14) 0.0023(9) 0.0250(9) 0.0030(7)
C39 0.0188(7) 0.0235(8) 0.0225(8) -0.0011(6) 0.0050(6) -0.0009(6)
C40 0.0213(7) 0.0203(8) 0.0199(8) 0.0020(6) 0.0078(6) -0.0006(6)
C41 0.0300(9) 0.0269(9) 0.0236(8) 0.0007(7) 0.0136(7) -0.0039(7)
C42 0.0269(9) 0.0292(9) 0.0250(9) 0.0102(7) 0.0080(7) 0.0047(7)
C43 0.0185(7) 0.0157(7) 0.0260(8) -0.0007(6) 0.0097(6) -0.0026(6)
C44 0.0260(8) 0.0163(8) 0.0405(10) -0.0014(7) 0.0171(8) -0.0017(6)
C45 0.0189(7) 0.0200(8) 0.0369(10) 0.0015(7) 0.0129(7) -0.0026(6)
C46 0.0151(6) 0.0143(7) 0.0181(7) 0.0009(5) 0.0069(5) 0.0017(5)
C47 0.0143(6) 0.0156(7) 0.0181(7) -0.0005(6) 0.0056(5) 0.0008(5)
C48 0.0187(7) 0.0154(7) 0.0157(7) 0.0010(5) 0.0063(6) 0.0014(5)
C49 0.0200(7) 0.0211(8) 0.0200(8) -0.0003(6) 0.0061(6) 0.0022(6)
C50 0.0259(8) 0.0296(9) 0.0257(9) 0.0011(7) 0.0113(7) 0.0091(7)
C51 0.0421(11) 0.0241(9) 0.0239(9) -0.0010(7) 0.0133(8) 0.0113(8)
C52 0.0404(10) 0.0201(8) 0.0213(8) -0.0049(7) 0.0078(7) -0.0011(7)
C53 0.0244(8) 0.0212(8) 0.0209(8) -0.0030(6) 0.0066(6) -0.0021(6)
C54 0.0149(6) 0.0136(7) 0.0169(7) 0.0000(5) 0.0057(5) 0.0012(5)
C55 0.0162(7) 0.0249(8) 0.0193(7) 0.0016(6) 0.0062(6) 0.0045(6)
C56 0.0224(8) 0.0345(10) 0.0224(8) 0.0026(7) 0.0115(7) 0.0074(7)
C57 0.0287(9) 0.0309(9) 0.0170(8) 0.0014(7) 0.0090(7) 0.0038(7)
C58 0.0206(7) 0.0275(9) 0.0173(7) 0.0006(6) 0.0020(6) 0.0014(6)
C59 0.0151(7) 0.0208(8) 0.0189(7) 0.0004(6) 0.0050(6) 0.0023(6)
C60 0.0132(6) 0.0140(7) 0.0211(7) 0.0006(6) 0.0053(5) 0.0031(5)
C61 0.0171(7) 0.0185(8) 0.0239(8) -0.0016(6) 0.0049(6) 0.0007(6)
C62 0.0189(7) 0.0174(8) 0.0372(10) -0.0041(7) 0.0047(7) -0.0023(6)
C63 0.0212(8) 0.0167(8) 0.0445(11) 0.0044(7) 0.0123(8) -0.0009(6)
C64 0.0259(8) 0.0214(8) 0.0309(9) 0.0070(7) 0.0129(7) 0.0017(7)
C65 0.0197(7) 0.0189(8) 0.0229(8) 0.0024(6) 0.0072(6) 0.0020(6)
C66 0.0136(6) 0.0182(7) 0.0153(7) -0.0007(6) 0.0044(5) 0.0029(5)
C67 0.0149(7) 0.0205(8) 0.0210(7) 0.0000(6) 0.0042(6) 0.0015(6)
C68 0.0149(7) 0.0301(9) 0.0232(8) -0.0036(7) 0.0050(6) -0.0020(6)
C69 0.0140(7) 0.0394(11) 0.0217(8) 0.0000(7) 0.0015(6) 0.0059(7)
C70 0.0197(8) 0.0359(11) 0.0308(10) 0.0115(8) 0.0021(7) 0.0089(7)
C71 0.0173(7) 0.0229(8) 0.0265(8) 0.0055(7) 0.0038(6) 0.0038(6)
C72 0.059(2) 0.159(4) 0.055(2) 0.003(2) 0.0278(16) -0.012(2)
C73 0.072(2) 0.071(2) 0.0506(17) 0.0013(15) 0.0263(15) -0.0019(17)
C74 0.0539(16) 0.086(2) 0.0496(16) 0.0187(16) 0.0226(13) 0.0012(16)
C75 0.069(2) 0.0509(17) 0.069(2) -0.0039(15) 0.0250(17) 0.0063(15)
C76 0.073(2) 0.071(2) 0.116(3) -0.011(2) 0.044(2) -0.0020(19)
C77 0.261(9) 0.095(4) 0.130(5) 0.027(4) 0.099(6) 0.017(5)
C78 0.066(5) 0.103(7) 0.080(5) 0.019(5) 0.026(4) 0.014(4)
C79 0.162(7) 0.092(5) 0.067(4) 0.043(4) 0.042(4) 0.007(5)
C80 0.087(5) 0.072(5) 0.061(4) 0.022(4) 0.036(4) 0.010(4)

loop_
_atom_type_symbol
_atom_type_scat_dispersion_real
_atom_type_scat_dispersion_imag
_atom_type_scat_Cromer_Mann_a1
_atom_type_scat_Cromer_Mann_b1
_atom_type_scat_Cromer_Mann_a2
_atom_type_scat_Cromer_Mann_b2
_atom_type_scat_Cromer_Mann_a3
_atom_type_scat_Cromer_Mann_b3
_atom_type_scat_Cromer_Mann_a4
_atom_type_scat_Cromer_Mann_b4
_atom_type_scat_Cromer_Mann_c
_atom_type_scat_source
C 0.0033 0.0016 2.3100 20.8439 1.0200 10.2075 1.5886 0.5687 0.8650 51.6512 0.2156 'International Tables Vol C 4.2.6.8 and 6.1.1.4'
H 0.0000 0.0000 0.4930 10.5109 0.3229 26.1257 0.1402 3.1424 0.0408 57.7998 0.0030 'International Tables Vol C 4.2.6.8 and 6.1.1.4'
N 0.0061 0.0033 12.2126 0.0057 3.1322 9.8933 2.0125 28.9975 1.1663 0.5826 -11.5290 'International Tables Vol C 4.2.6.8 and 6.1.1.4'
O 0.0106 0.0060 3.0485 13.2771 2.2868 5.7011 1.5463 0.3239 0.8670 32.9089 0.2508 'International Tables Vol C 4.2.6.8 and 6.1.1.4'
Si 0.0817 0.0704 6.2915 2.4386 3.0353 32.3337 1.9891 0.6785 1.5410 81.6937 1.1407 'International Tables Vol C 4.2.6.8 and 6.1.1.4'
P 0.1023 0.0942 6.4345 1.9067 4.1791 27.1570 1.7800 0.5260 1.4908 68.1645 1.1149 'International Tables Vol C 4.2.6.8 and 6.1.1.4'
Co 0.3494 0.9721 12.2841 4.2791 7.3409 0.2784 4.0034 13.5359 2.3488 71.1692 1.0118 'International Tables Vol C 4.2.6.8 and 6.1.1.4'
Zr -2.9673 0.5597 17.8765 1.2762 10.9480 11.9160 5.4173 0.1176 3.6572 87.6627 2.0693 'International Tables Vol C 4.2.6.8 and 6.1.1.4'

loop_
_geom_angle_atom_site_label_1
_geom_angle_site_symmetry_1
_geom_angle_atom_site_label_2
_geom_angle_atom_site_label_3
_geom_angle_site_symmetry_3
_geom_angle
_geom_angle_publ_flag
Co1 . Zr1 P1 . 49.829(10) yes
Co1 . Zr1 P2 . 48.017(10) yes
P1 . Zr1 P2 . 79.048(12) yes
Co1 . Zr1 O1 . 175.57(3) yes
P1 . Zr1 O1 . 129.16(3) yes
P2 . Zr1 O1 . 128.38(3) yes
Co1 . Zr1 N1 . 85.96(4) yes
P1 . Zr1 N1 . 36.51(4) yes
P2 . Zr1 N1 . 109.57(4) yes
O1 . Zr1 N1 . 93.60(5) yes
Co1 . Zr1 N2 . 82.50(4) yes
P1 . Zr1 N2 . 99.83(4) yes
P2 . Zr1 N2 . 34.82(4) yes
O1 . Zr1 N2 . 93.71(5) yes
N1 . Zr1 N2 . 114.65(5) yes
Co1 . Zr1 N3 . 87.38(3) yes
P1 . Zr1 N3 . 110.28(3) yes
P2 . Zr1 N3 . 113.50(4) yes
O1 . Zr1 N3 . 96.83(5) yes
N1 . Zr1 N3 . 113.36(5) yes
N2 . Zr1 N3 . 129.90(5) yes
Zr1 . Co1 P1 . 75.493(12) yes
Zr1 . Co1 P2 . 79.230(13) yes
P1 . Co1 P2 . 110.950(18) yes
Zr1 . Co1 C46 . 101.97(5) yes
P1 . Co1 C46 . 107.01(5) yes
P2 . Co1 C46 . 140.92(5) yes
Zr1 . Co1 C47 . 117.32(5) yes
P1 . Co1 C47 . 147.65(5) yes
P2 . Co1 C47 . 100.89(5) yes
C46 . Co1 C47 . 43.33(6) yes
Zr1 . P1 Co1 . 54.678(10) yes
Zr1 . P1 N1 . 49.06(4) yes
Co1 . P1 N1 . 103.20(5) yes
Zr1 . P1 C10 . 121.80(5) yes
Co1 . P1 C10 . 115.82(6) yes
N1 . P1 C10 . 109.51(7) yes
Zr1 . P1 C13 . 131.08(5) yes
Co1 . P1 C13 . 113.77(5) yes
N1 . P1 C13 . 108.18(7) yes
C10 . P1 C13 . 106.14(7) yes
Zr1 . P2 Co1 . 52.752(11) yes
Zr1 . P2 N2 . 47.69(5) yes
Co1 . P2 N2 . 99.96(5) yes
Zr1 . P2 C25 . 136.44(6) yes
Co1 . P2 C25 . 117.97(5) yes
N2 . P2 C25 . 112.04(7) yes
Zr1 . P2 C28 . 118.03(6) yes
Co1 . P2 C28 . 114.89(6) yes
N2 . P2 C28 . 107.33(7) yes
C25 . P2 C28 . 104.40(8) yes
N3 . P3 C40 . 113.08(8) yes
N3 . P3 C43 . 113.70(7) yes
C40 . P3 C43 . 108.40(8) yes
N3 . P3 C46 . 107.63(7) yes
C40 . P3 C46 . 108.01(8) yes
C43 . P3 C46 . 105.61(8) yes
O1 . Si1 C54 . 112.07(6) yes
O1 . Si1 C60 . 113.29(6) yes
C54 . Si1 C60 . 105.68(7) yes
O1 . Si1 C66 . 110.62(6) yes
C54 . Si1 C66 . 106.91(7) yes
C60 . Si1 C66 . 107.92(7) yes
Zr1 . O1 Si1 . 174.91(7) yes
P1 . N1 Zr1 . 94.42(6) yes
P1 . N1 C1 . 130.14(10) yes
Zr1 . N1 C1 . 134.84(10) yes
P2 . N2 Zr1 . 97.49(6) yes
P2 . N2 C16 . 128.56(11) yes
Zr1 . N2 C16 . 132.83(10) yes
Zr1 . N3 P3 . 119.21(7) yes
Zr1 . N3 C31 . 122.32(10) yes
P3 . N3 C31 . 118.35(10) yes
N1 . C1 C2 . 121.81(14) yes
N1 . C1 C6 . 119.73(14) yes
C2 . C1 C6 . 118.35(14) yes
C1 . C2 C3 . 119.62(15) yes
C1 . C2 C7 . 122.72(14) yes
C3 . C2 C7 . 117.59(15) yes
C2 . C3 C4 . 122.20(16) yes
C2 . C3 H31 . 118.1 no
C4 . C3 H31 . 119.7 no
C3 . C4 C5 . 117.67(15) yes
C3 . C4 C8 . 121.17(17) yes
C5 . C4 C8 . 121.16(17) yes
C4 . C5 C6 . 121.96(16) yes
C4 . C5 H51 . 119.9 no
C6 . C5 H51 . 118.1 no
C1 . C6 C5 . 119.92(15) yes
C1 . C6 C9 . 120.60(14) yes
C5 . C6 C9 . 119.48(15) yes
C2 . C7 H71 . 109.7 no
C2 . C7 H72 . 111.5 no
H71 . C7 H72 . 108.8 no
C2 . C7 H73 . 109.6 no
H71 . C7 H73 . 107.4 no
H72 . C7 H73 . 109.7 no
C4 . C8 H81 . 110.7 no
C4 . C8 H82 . 109.2 no
H81 . C8 H82 . 107.3 no
C4 . C8 H83 . 111.2 no
H81 . C8 H83 . 110.8 no
H82 . C8 H83 . 107.5 no
C6 . C9 H91 . 111.9 no
C6 . C9 H92 . 110.8 no
H91 . C9 H92 . 107.7 no
C6 . C9 H93 . 110.9 no
H91 . C9 H93 . 108.1 no
H92 . C9 H93 . 107.2 no
P1 . C10 C11 . 119.50(12) yes
P1 . C10 C12 . 110.80(12) yes
C11 . C10 C12 . 108.92(13) yes
P1 . C10 H101 . 101.4 no
C11 . C10 H101 . 106.4 no
C12 . C10 H101 . 109.1 no
C10 . C11 H111 . 110.7 no
C10 . C11 H112 . 112.7 no
H111 . C11 H112 . 109.1 no
C10 . C11 H113 . 109.6 no
H111 . C11 H113 . 105.9 no
H112 . C11 H113 . 108.6 no
C10 . C12 H121 . 109.7 no
C10 . C12 H122 . 112.3 no
H121 . C12 H122 . 107.0 no
C10 . C12 H123 . 109.8 no
H121 . C12 H123 . 110.2 no
H122 . C12 H123 . 107.8 no
P1 . C13 C14 . 117.70(12) yes
P1 . C13 C15 . 113.34(12) yes
C14 . C13 C15 . 109.13(13) yes
P1 . C13 H131 . 102.8 no
C14 . C13 H131 . 105.8 no
C15 . C13 H131 . 107.1 no
C13 . C14 H141 . 109.3 no
C13 . C14 H142 . 111.7 no
H141 . C14 H142 . 107.2 no
C13 . C14 H143 . 110.7 no
H141 . C14 H143 . 108.8 no
H142 . C14 H143 . 109.0 no
C13 . C15 H151 . 109.9 no
C13 . C15 H152 . 110.3 no
H151 . C15 H152 . 108.0 no
C13 . C15 H153 . 111.4 no
H151 . C15 H153 . 106.8 no
H152 . C15 H153 . 110.3 no
N2 . C16 C17 . 122.23(14) yes
N2 . C16 C21 . 119.39(14) yes
C17 . C16 C21 . 118.29(14) yes
C16 . C17 C18 . 119.51(15) yes
C16 . C17 C22 . 123.32(15) yes
C18 . C17 C22 . 117.02(15) yes
C17 . C18 C19 . 122.34(17) yes
C17 . C18 H181 . 118.3 no
C19 . C18 H181 . 119.3 no
C18 . C19 C20 . 117.59(16) yes
C18 . C19 C23 . 121.61(18) yes
C20 . C19 C23 . 120.71(18) yes
C19 . C20 C21 . 122.38(16) yes
C19 . C20 H201 . 119.1 no
C21 . C20 H201 . 118.5 no
C16 . C21 C20 . 119.70(16) yes
C16 . C21 C24 . 121.18(14) yes
C20 . C21 C24 . 119.11(15) yes
C17 . C22 H221 . 111.1 no
C17 . C22 H222 . 111.3 no
H221 . C22 H222 . 110.1 no
C17 . C22 H223 . 109.1 no
H221 . C22 H223 . 107.8 no
H222 . C22 H223 . 107.4 no
C19 . C23 H231 . 109.5 no
C19 . C23 H232 . 112.3 no
H231 . C23 H232 . 110.1 no
C19 . C23 H233 . 108.1 no
H231 . C23 H233 . 106.9 no
H232 . C23 H233 . 109.7 no
C21 . C24 H241 . 112.1 no
C21 . C24 H242 . 111.6 no
H241 . C24 H242 . 106.4 no
C21 . C24 H243 . 110.9 no
H241 . C24 H243 . 105.7 no
H242 . C24 H243 . 109.9 no
P2 . C25 C26 . 117.85(12) yes
P2 . C25 C27 . 111.04(13) yes
C26 . C25 C27 . 109.03(15) yes
P2 . C25 H251 . 103.2 no
C26 . C25 H251 . 107.6 no
C27 . C25 H251 . 107.5 no
C25 . C26 H261 . 111.8 no
C25 . C26 H262 . 111.9 no
H261 . C26 H262 . 109.2 no
C25 . C26 H263 . 110.6 no
H261 . C26 H263 . 106.9 no
H262 . C26 H263 . 106.1 no
C25 . C27 H271 . 109.8 no
C25 . C27 H272 . 109.7 no
H271 . C27 H272 . 108.9 no
C25 . C27 H273 . 111.1 no
H271 . C27 H273 . 108.9 no
H272 . C27 H273 . 108.4 no
P2 . C28 C29 . 118.92(13) yes
P2 . C28 C30 . 113.44(12) yes
C29 . C28 C30 . 107.64(14) yes
P2 . C28 H281 . 101.9 no
C29 . C28 H281 . 107.0 no
C30 . C28 H281 . 107.1 no
C28 . C29 H291 . 112.6 no
C28 . C29 H292 . 110.6 no
H291 . C29 H292 . 110.2 no
C28 . C29 H293 . 108.3 no
H291 . C29 H293 . 106.4 no
H292 . C29 H293 . 108.5 no
C28 . C30 H301 . 112.4 no
C28 . C30 H302 . 110.2 no
H301 . C30 H302 . 109.1 no
C28 . C30 H303 . 109.7 no
H301 . C30 H303 . 108.3 no
H302 . C30 H303 . 107.0 no
N3 . C31 C32 . 120.47(14) yes
N3 . C31 C36 . 120.20(14) yes
C32 . C31 C36 . 119.33(14) yes
C31 . C32 C33 . 119.12(16) yes
C31 . C32 C37 . 122.54(14) yes
C33 . C32 C37 . 118.34(16) yes
C32 . C33 C34 . 122.09(17) yes
C32 . C33 H331 . 118.2 no
C34 . C33 H331 . 119.7 no
C33 . C34 C35 . 117.89(15) yes
C33 . C34 C38 . 121.15(18) yes
C35 . C34 C38 . 120.94(18) yes
C34 . C35 C36 . 122.13(16) yes
C34 . C35 H351 . 119.4 no
C36 . C35 H351 . 118.5 no
C31 . C36 C35 . 119.06(16) yes
C31 . C36 C39 . 123.20(14) yes
C35 . C36 C39 . 117.68(15) yes
C32 . C37 H371 . 111.4 no
C32 . C37 H372 . 109.5 no
H371 . C37 H372 . 108.1 no
C32 . C37 H373 . 111.0 no
H371 . C37 H373 . 108.7 no
H372 . C37 H373 . 108.1 no
C34 . C38 H381 . 109.7 no
C34 . C38 H382 . 110.7 no
H381 . C38 H382 . 110.2 no
C34 . C38 H383 . 109.5 no
H381 . C38 H383 . 107.5 no
H382 . C38 H383 . 109.3 no
C36 . C39 H391 . 110.5 no
C36 . C39 H392 . 112.2 no
H391 . C39 H392 . 108.4 no
C36 . C39 H393 . 111.0 no
H391 . C39 H393 . 107.6 no
H392 . C39 H393 . 107.0 no
P3 . C40 C41 . 113.69(12) yes
P3 . C40 C42 . 115.73(13) yes
C41 . C40 C42 . 109.52(15) yes
P3 . C40 H401 . 101.6 no
C41 . C40 H401 . 108.2 no
C42 . C40 H401 . 107.5 no
C40 . C41 H411 . 108.3 no
C40 . C41 H412 . 112.4 no
H411 . C41 H412 . 109.2 no
C40 . C41 H413 . 110.7 no
H411 . C41 H413 . 109.1 no
H412 . C41 H413 . 107.2 no
C40 . C42 H421 . 108.9 no
C40 . C42 H422 . 110.8 no
H421 . C42 H422 . 107.6 no
C40 . C42 H423 . 111.6 no
H421 . C42 H423 . 108.7 no
H422 . C42 H423 . 109.2 no
P3 . C43 C44 . 110.14(12) yes
P3 . C43 C45 . 120.53(12) yes
C44 . C43 C45 . 109.18(14) yes
P3 . C43 H431 . 102.4 no
C44 . C43 H431 . 105.3 no
C45 . C43 H431 . 108.1 no
C43 . C44 H441 . 110.7 no
C43 . C44 H442 . 110.6 no
H441 . C44 H442 . 109.7 no
C43 . C44 H443 . 111.1 no
H441 . C44 H443 . 108.2 no
H442 . C44 H443 . 106.3 no
C43 . C45 H451 . 109.1 no
C43 . C45 H452 . 110.1 no
H451 . C45 H452 . 107.6 no
C43 . C45 H453 . 112.9 no
H451 . C45 H453 . 109.4 no
H452 . C45 H453 . 107.6 no
P3 . C46 Co1 . 118.48(8) yes
P3 . C46 C47 . 116.55(11) yes
Co1 . C46 C47 . 69.03(9) yes
P3 . C46 H461 . 112.0(13) no
Co1 . C46 H461 . 118.3(13) no
C47 . C46 H461 . 116.4(13) no
C46 . C47 Co1 . 67.64(9) yes
C46 . C47 C48 . 116.78(13) yes
Co1 . C47 C48 . 118.31(11) yes
C46 . C47 H471 . 118.0(14) no
Co1 . C47 H471 . 115.9(14) no
C48 . C47 H471 . 113.1(14) no
C47 . C48 C49 . 121.97(15) yes
C47 . C48 C53 . 120.62(14) yes
C49 . C48 C53 . 117.39(15) yes
C48 . C49 C50 . 121.48(16) yes
C48 . C49 H491 . 117.8 no
C50 . C49 H491 . 120.8 no
C49 . C50 C51 . 120.11(17) yes
C49 . C50 H501 . 120.1 no
C51 . C50 H501 . 119.8 no
C50 . C51 C52 . 119.51(17) yes
C50 . C51 H511 . 121.4 no
C52 . C51 H511 . 119.1 no
C51 . C52 C53 . 120.30(17) yes
C51 . C52 H521 . 119.5 no
C53 . C52 H521 . 120.2 no
C48 . C53 C52 . 121.20(17) yes
C48 . C53 H531 . 118.8 no
C52 . C53 H531 . 120.0 no
Si1 . C54 C55 . 121.92(12) yes
Si1 . C54 C59 . 120.60(12) yes
C55 . C54 C59 . 117.34(15) yes
C54 . C55 C56 . 121.41(15) yes
C54 . C55 H551 . 119.2 no
C56 . C55 H551 . 119.3 no
C55 . C56 C57 . 120.14(16) yes
C55 . C56 H561 . 119.9 no
C57 . C56 H561 . 120.0 no
C56 . C57 C58 . 119.83(16) yes
C56 . C57 H571 . 120.2 no
C58 . C57 H571 . 119.9 no
C57 . C58 C59 . 119.74(15) yes
C57 . C58 H581 . 119.5 no
C59 . C58 H581 . 120.7 no
C54 . C59 C58 . 121.53(15) yes
C54 . C59 H591 . 120.1 no
C58 . C59 H591 . 118.4 no
Si1 . C60 C61 . 123.17(13) yes
Si1 . C60 C65 . 119.84(12) yes
C61 . C60 C65 . 116.99(15) yes
C60 . C61 C62 . 121.36(17) yes
C60 . C61 H611 . 120.4 no
C62 . C61 H611 . 118.2 no
C61 . C62 C63 . 120.37(17) yes
C61 . C62 H621 . 119.7 no
C63 . C62 H621 . 120.0 no
C62 . C63 C64 . 119.52(17) yes
C62 . C63 H631 . 119.2 no
C64 . C63 H631 . 121.2 no
C63 . C64 C65 . 120.03(18) yes
C63 . C64 H641 . 119.9 no
C65 . C64 H641 . 120.1 no
C60 . C65 C64 . 121.72(17) yes
C60 . C65 H651 . 119.9 no
C64 . C65 H651 . 118.3 no
Si1 . C66 C67 . 118.59(12) yes
Si1 . C66 C71 . 123.98(13) yes
C67 . C66 C71 . 117.43(14) yes
C66 . C67 C68 . 121.51(16) yes
C66 . C67 H671 . 119.8 no
C68 . C67 H671 . 118.7 no
C67 . C68 C69 . 120.01(17) yes
C67 . C68 H681 . 119.2 no
C69 . C68 H681 . 120.8 no
C68 . C69 C70 . 119.58(16) yes
C68 . C69 H691 . 119.3 no
C70 . C69 H691 . 121.1 no
C69 . C70 C71 . 120.46(17) yes
C69 . C70 H701 . 120.7 no
C71 . C70 H701 . 118.8 no
C66 . C71 C70 . 121.00(17) yes
C66 . C71 H711 . 119.2 no
C70 . C71 H711 . 119.8 no
C73 . C72 H721 . 109.3 no
C73 . C72 H722 . 109.5 no
H721 . C72 H722 . 109.5 no
C73 . C72 H723 . 109.6 no
H721 . C72 H723 . 109.5 no
H722 . C72 H723 . 109.5 no
C72 . C73 C74 . 110.5(3) yes
C72 . C73 H731 . 117.8 no
C74 . C73 H731 . 108.9 no
C72 . C73 H732 . 107.7 no
C74 . C73 H732 . 108.8 no
H731 . C73 H732 . 102.7 no
C73 . C74 C75 . 111.6(3) yes
C73 . C74 H741 . 102.3 no
C75 . C74 H741 . 122.5 no
C73 . C74 H742 . 107.7 no
C75 . C74 H742 . 106.6 no
H741 . C74 H742 . 105.3 no
C74 . C75 C76 . 112.0(3) yes
C74 . C75 H751 . 106.6 no
C76 . C75 H751 . 109.0 no
C74 . C75 H752 . 106.8 no
C76 . C75 H752 . 111.1 no
H751 . C75 H752 . 111.3 no
C75 . C76 H761 . 109.5 no
C75 . C76 H762 . 109.4 no
H761 . C76 H762 . 109.5 no
C75 . C76 H763 . 109.6 no
H761 . C76 H763 . 109.5 no
H762 . C76 H763 . 109.5 no
C80 2_566 C77 C78 . 49.4(5) yes
C80 2_566 C77 H771 . 159.7 no
C78 . C77 H771 . 110.4 no
C80 2_566 C77 H772 . 82.2 no
C78 . C77 H772 . 109.1 no
H771 . C77 H772 . 109.5 no
C80 2_566 C77 H773 . 80.6 no
C78 . C77 H773 . 108.8 no
H771 . C77 H773 . 109.5 no
H772 . C77 H773 . 109.5 no
C80 2_566 C77 H774 . 109.4 no
C78 . C77 H774 . 158.7 no
H771 . C77 H774 . 90.8 no
H772 . C77 H774 . 63.0 no
H773 . C77 H774 . 60.1 no
C80 2_566 C77 H775 . 108.2 no
C78 . C77 H775 . 81.7 no
H771 . C77 H775 . 64.3 no
H772 . C77 H775 . 66.9 no
H773 . C77 H775 . 169.4 no
C80 2_566 C77 H776 . 107.9 no
C78 . C77 H776 . 79.9 no
H771 . C77 H776 . 61.6 no
H772 . C77 H776 . 169.6 no
H773 . C77 H776 . 71.0 no
H774 . C77 H775 . 110.3 no
H774 . C77 H776 . 110.3 no
H775 . C77 H776 . 110.7 no
H781 2_566 C78 H782 2_566 125.1 no
H781 2_566 C78 C77 . 100.1 no
H782 2_566 C78 C77 . 101.1 no
H781 2_566 C78 C80 2_566 115.9 no
H782 2_566 C78 C80 2_566 119.0 no
C77 . C78 C80 2_566 65.6(7) yes
H781 2_566 C78 C79 . 102.5 no
H782 2_566 C78 C79 . 102.2 no
C77 . C78 C79 . 128.9(7) yes
C80 2_566 C78 C79 . 63.3(7) yes
C78 2_566 C79 C78 . 179.992 yes
C78 2_566 C79 H792 2_566 73.6 no
C78 . C79 H792 2_566 106.4 no
C78 2_566 C79 H791 2_566 75.3 no
C78 . C79 H791 2_566 104.7 no
H792 2_566 C79 H791 2_566 99.6 no
C78 2_566 C79 C80 2_566 131.0(5) yes
C78 . C79 C80 2_566 49.0(5) yes
H792 2_566 C79 C80 2_566 73.4 no
H791 2_566 C79 C80 2_566 75.6 no
C78 2_566 C79 C80 . 49.0(5) yes
C78 . C79 C80 . 131.0(5) yes
H792 2_566 C79 C80 . 106.6 no
H791 2_566 C79 C80 . 104.4 no
C80 2_566 C79 C80 . 179.992 yes
C78 2_566 C79 H791 . 104.7 no
C78 . C79 H791 . 75.3 no
H792 2_566 C79 H791 . 80.4 no
H791 2_566 C79 H791 . 180.0 no
C80 2_566 C79 H791 . 104.4 no
C78 2_566 C79 H792 . 106.4 no
C78 . C79 H792 . 73.6 no
H792 2_566 C79 H792 . 180.0 no
H791 2_566 C79 H792 . 80.4 no
C80 2_566 C79 H792 . 106.6 no
C80 . C79 H791 . 75.6 no
C80 . C79 H792 . 73.4 no
H791 . C79 H792 . 99.6 no
C77 2_566 C80 C79 . 132.7(7) yes
C77 2_566 C80 C78 2_566 65.1(8) yes
C79 . C80 C78 2_566 67.7(7) yes
C77 2_566 C80 H801 . 100.6 no
C79 . C80 H801 . 101.3 no
C78 2_566 C80 H801 . 117.0 no
C77 2_566 C80 H802 . 99.5 no
C79 . C80 H802 . 101.0 no
C78 2_566 C80 H802 . 117.6 no
H801 . C80 H802 . 125.4 no

loop_
_geom_bond_atom_site_label_1
_geom_bond_atom_site_label_2
_geom_bond_site_symmetry_2
_geom_bond_distance
_geom_bond_publ_flag
Zr1 Co1 . 2.3738(3) yes
Zr1 P1 . 2.8166(4) yes
Zr1 P2 . 2.9295(4) yes
Zr1 O1 . 2.0573(11) yes
Zr1 N1 . 2.1341(12) yes
Zr1 N2 . 2.1850(13) yes
Zr1 N3 . 2.2766(13) yes
Co1 P1 . 2.2231(4) yes
Co1 P2 . 2.2167(5) yes
Co1 C46 . 1.9654(16) yes
Co1 C47 . 1.9844(16) yes
P1 N1 . 1.6809(14) yes
P1 C10 . 1.8613(16) yes
P1 C13 . 1.8634(16) yes
P2 N2 . 1.6872(14) yes
P2 C25 . 1.8733(17) yes
P2 C28 . 1.8716(17) yes
P3 N3 . 1.6451(14) yes
P3 C40 . 1.8471(17) yes
P3 C43 . 1.8529(17) yes
P3 C46 . 1.7652(16) yes
Si1 O1 . 1.6282(12) yes
Si1 C54 . 1.8779(16) yes
Si1 C60 . 1.8864(17) yes
Si1 C66 . 1.8796(15) yes
N1 C1 . 1.4251(19) yes
N2 C16 . 1.432(2) yes
N3 C31 . 1.4514(19) yes
C1 C2 . 1.408(2) yes
C1 C6 . 1.412(2) yes
C2 C3 . 1.397(2) yes
C2 C7 . 1.504(2) yes
C3 C4 . 1.386(3) yes
C3 H31 . 0.925 no
C4 C5 . 1.390(3) yes
C4 C8 . 1.505(2) yes
C5 C6 . 1.392(2) yes
C5 H51 . 0.942 no
C6 C9 . 1.502(2) yes
C7 H71 . 0.959 no
C7 H72 . 0.965 no
C7 H73 . 0.958 no
C8 H81 . 0.930 no
C8 H82 . 0.948 no
C8 H83 . 0.935 no
C9 H91 . 0.977 no
C9 H92 . 0.949 no
C9 H93 . 0.958 no
C10 C11 . 1.533(2) yes
C10 C12 . 1.532(2) yes
C10 H101 . 0.981 no
C11 H111 . 0.955 no
C11 H112 . 0.946 no
C11 H113 . 0.937 no
C12 H121 . 0.967 no
C12 H122 . 0.964 no
C12 H123 . 0.971 no
C13 C14 . 1.535(2) yes
C13 C15 . 1.527(2) yes
C13 H131 . 0.977 no
C14 H141 . 0.957 no
C14 H142 . 0.958 no
C14 H143 . 0.969 no
C15 H151 . 0.955 no
C15 H152 . 0.948 no
C15 H153 . 0.948 no
C16 C17 . 1.407(2) yes
C16 C21 . 1.415(2) yes
C17 C18 . 1.403(2) yes
C17 C22 . 1.505(2) yes
C18 C19 . 1.381(3) yes
C18 H181 . 0.926 no
C19 C20 . 1.385(3) yes
C19 C23 . 1.512(3) yes
C20 C21 . 1.393(2) yes
C20 H201 . 0.938 no
C21 C24 . 1.497(2) yes
C22 H221 . 0.986 no
C22 H222 . 0.963 no
C22 H223 . 0.979 no
C23 H231 . 0.961 no
C23 H232 . 0.947 no
C23 H233 . 0.962 no
C24 H241 . 0.952 no
C24 H242 . 0.944 no
C24 H243 . 0.969 no
C25 C26 . 1.532(2) yes
C25 C27 . 1.539(2) yes
C25 H251 . 0.982 no
C26 H261 . 0.977 no
C26 H262 . 0.960 no
C26 H263 . 0.967 no
C27 H271 . 0.964 no
C27 H272 . 0.978 no
C27 H273 . 0.968 no
C28 C29 . 1.539(2) yes
C28 C30 . 1.533(2) yes
C28 H281 . 0.964 no
C29 H291 . 0.961 no
C29 H292 . 0.946 no
C29 H293 . 0.962 no
C30 H301 . 0.965 no
C30 H302 . 0.977 no
C30 H303 . 0.959 no
C31 C32 . 1.408(2) yes
C31 C36 . 1.408(2) yes
C32 C33 . 1.397(2) yes
C32 C37 . 1.502(2) yes
C33 C34 . 1.388(3) yes
C33 H331 . 0.934 no
C34 C35 . 1.385(3) yes
C34 C38 . 1.506(2) yes
C35 C36 . 1.399(2) yes
C35 H351 . 0.935 no
C36 C39 . 1.505(2) yes
C37 H371 . 0.945 no
C37 H372 . 0.934 no
C37 H373 . 0.955 no
C38 H381 . 0.952 no
C38 H382 . 0.944 no
C38 H383 . 0.955 no
C39 H391 . 0.977 no
C39 H392 . 0.967 no
C39 H393 . 0.970 no
C40 C41 . 1.533(2) yes
C40 C42 . 1.532(2) yes
C40 H401 . 0.973 no
C41 H411 . 0.968 no
C41 H412 . 0.961 no
C41 H413 . 0.960 no
C42 H421 . 0.959 no
C42 H422 . 0.973 no
C42 H423 . 0.970 no
C43 C44 . 1.539(2) yes
C43 C45 . 1.540(2) yes
C43 H431 . 0.978 no
C44 H441 . 0.957 no
C44 H442 . 0.981 no
C44 H443 . 0.958 no
C45 H451 . 0.942 no
C45 H452 . 0.966 no
C45 H453 . 0.960 no
C46 C47 . 1.458(2) yes
C46 H461 . 0.98(2) no
C47 C48 . 1.485(2) yes
C47 H471 . 0.99(2) no
C48 C49 . 1.398(2) yes
C48 C53 . 1.399(2) yes
C49 C50 . 1.388(2) yes
C49 H491 . 0.927 no
C50 C51 . 1.386(3) yes
C50 H501 . 0.940 no
C51 C52 . 1.383(3) yes
C51 H511 . 0.942 no
C52 C53 . 1.391(3) yes
C52 H521 . 0.942 no
C53 H531 . 0.938 no
C54 C55 . 1.394(2) yes
C54 C59 . 1.407(2) yes
C55 C56 . 1.392(2) yes
C55 H551 . 0.936 no
C56 C57 . 1.383(3) yes
C56 H561 . 0.958 no
C57 C58 . 1.389(3) yes
C57 H571 . 0.943 no
C58 C59 . 1.388(2) yes
C58 H581 . 0.936 no
C59 H591 . 0.940 no
C60 C61 . 1.402(2) yes
C60 C65 . 1.402(2) yes
C61 C62 . 1.396(2) yes
C61 H611 . 0.939 no
C62 C63 . 1.381(3) yes
C62 H621 . 0.937 no
C63 C64 . 1.388(3) yes
C63 H631 . 0.919 no
C64 C65 . 1.392(2) yes
C64 H641 . 0.936 no
C65 H651 . 0.943 no
C66 C67 . 1.398(2) yes
C66 C71 . 1.396(2) yes
C67 C68 . 1.393(2) yes
C67 H671 . 0.930 no
C68 C69 . 1.381(3) yes
C68 H681 . 0.935 no
C69 C70 . 1.380(3) yes
C69 H691 . 0.927 no
C70 C71 . 1.395(2) yes
C70 H701 . 0.943 no
C71 H711 . 0.927 no
C72 C73 . 1.469(5) yes
C72 H721 . 0.950 no
C72 H722 . 0.950 no
C72 H723 . 0.950 no
C73 C74 . 1.582(5) yes
C73 H731 . 0.981 no
C73 H732 . 0.993 no
C74 C75 . 1.491(4) yes
C74 H741 . 1.035 no
C74 H742 . 0.965 no
C75 C76 . 1.555(5) yes
C75 H751 . 1.049 no
C75 H752 . 1.036 no
C76 H761 . 0.950 no
C76 H762 . 0.950 no
C76 H763 . 0.950 no
C77 C80 2_566 1.403(10) yes
C77 C78 . 1.397(11) yes
C77 H771 . 0.950 no
C77 H772 . 0.950 no
C77 H773 . 0.950 no
C77 H774 . 0.950 no
C77 H775 . 0.942 no
C77 H776 . 0.944 no
C78 H781 2_566 0.980 no
C78 H782 2_566 0.955 no
C78 C80 2_566 1.169(11) yes
C78 C79 . 1.432(11) yes
C79 H792 2_566 0.968 no
C79 H791 2_566 0.966 no
C79 C80 2_566 1.383(9) yes
C79 C80 . 1.383(9) yes
C79 H791 . 0.966 no
C79 H792 . 0.968 no
C80 H801 . 0.954 no
C80 H802 . 0.964 no
